data_4303862
loop_
_publ_author_name
'Erik Arroyabe'
'Reinhard Kaindl'
'Daniel M. T\"obbens'
'Volker Kahlenberg'

_publ_contact_author_address
;
Institute of Mineralogy and Petrography
University of Innsbruck
Innrain 52
A-6020 Innsbruck
Austria
;
_publ_contact_author_email volker.kahlenberg@uibk.ac.at
_publ_contact_author_fax 43(512)5072926
_publ_contact_author_name 'Kahlenberg, Volker'
_publ_contact_author_phone 43(512)5075503
_publ_section_title
;
Synthesis, Crystal Structure, and Vibrational Spectroscopy of
K2Ca4Si8O21 - An Unusual Single-Layer Silicate Containing Q2 and Q3 Units
;
_journal_name_full 'Inorganic Chemistry'
_journal_page_first 11929
_journal_page_last 11934
_journal_paper_doi 10.1021/ic901762u
_journal_volume 48
_journal_year 2009
_chemical_formula_sum 'Ca4 K2 O21 Si8'
_chemical_formula_weight 799.24
_chemical_name_systematic
;
 ?
;
_space_group_IT_number 2
_symmetry_cell_setting triclinic
_symmetry_space_group_name_Hall '-P 1'
_symmetry_space_group_name_H-M 'P -1'
_atom_sites_solution_primary direct
_atom_sites_solution_secondary difmap
_audit_conform_dict_location ftp://ftp.iucr.org/pub/cif_core.dic
_audit_conform_dict_name cif_core.dic
_audit_conform_dict_version 2.4
_audit_creation_date 2009-09-04T10:48:01-00:00
_audit_creation_method 'WinGX routine CIF_UPDATE'
_cell_angle_alpha 96.680(4)
_cell_angle_beta 105.280(4)
_cell_angle_gamma 109.259(4)
_cell_formula_units_Z 1
_cell_length_a 6.8052(3)
_cell_length_b 7.1049(3)
_cell_length_c 11.2132(5)
_cell_measurement_reflns_used 2792
_cell_measurement_temperature 298(2)
_cell_measurement_theta_max 28.3304
_cell_measurement_theta_min 3.1081
_cell_volume 481.27(4)
_computing_cell_refinement
;
        CrysAlisPro, Oxford Diffraction Ltd.,
        Version 1.171.33.32 (release 27-01-2009 CrysAlis171 .NET)
        (compiled Jan 27 2009,14:17:37)
;
_computing_data_collection
;
        CrysAlisPro, Oxford Diffraction Ltd.,
        Version 1.171.33.32 (release 27-01-2009 CrysAlis171 .NET)
        (compiled Jan 27 2009,14:17:37)
;
_computing_data_reduction
;
        CrysAlisPro, Oxford Diffraction Ltd.,
        Version 1.171.33.32 (release 27-01-2009 CrysAlis171 .NET)
        (compiled Jan 27 2009,14:17:37)
;
_computing_structure_refinement 'SHELXL-97 (Sheldrick, 2008)'
_computing_structure_solution 'SIR2004 (Burla et al., 2005)'
_diffrn_ambient_temperature 298(2)
_diffrn_detector_area_resol_mean 10.3822
_diffrn_measured_fraction_theta_full 0.988
_diffrn_measured_fraction_theta_max 0.838
_diffrn_measurement_device_type 'Goniometer Xcalibur, detector: Ruby (Gemini ultra Mo)'
_diffrn_measurement_method '\w scans'
_diffrn_orient_matrix_UB_11 -0.0294613181
_diffrn_orient_matrix_UB_12 0.0459437538
_diffrn_orient_matrix_UB_13 0.0485891902
_diffrn_orient_matrix_UB_21 -0.0097543577
_diffrn_orient_matrix_UB_22 -0.0863432253
_diffrn_orient_matrix_UB_23 0.0273921867
_diffrn_orient_matrix_UB_31 0.1124896784
_diffrn_orient_matrix_UB_32 0.0468824243
_diffrn_orient_matrix_UB_33 0.0375993602
_diffrn_radiation_monochromator graphite
_diffrn_radiation_type MoK\a
_diffrn_radiation_wavelength 0.71073
_diffrn_reflns_av_R_equivalents 0.0278
_diffrn_reflns_av_unetI/netI 0.0341
_diffrn_reflns_limit_h_max 6
_diffrn_reflns_limit_h_min -8
_diffrn_reflns_limit_k_max 9
_diffrn_reflns_limit_k_min -7
_diffrn_reflns_limit_l_max 14
_diffrn_reflns_limit_l_min -14
_diffrn_reflns_number 3987
_diffrn_reflns_theta_full 25.5
_diffrn_reflns_theta_max 28.38
_diffrn_reflns_theta_min 3.12
_exptl_absorpt_coefficient_mu 2.166
_exptl_absorpt_correction_T_max 1
_exptl_absorpt_correction_T_min 0.84822
_exptl_absorpt_correction_type multi-scan
_exptl_absorpt_process_details
;
        CrysAlis RED, Oxford Diffraction Ltd.,
        Version 1.171.33.32 (release 27-01-2009 CrysAlis171 .NET)
        (compiled Jan 27 2009,14:17:37)
        Empirical absorption correction using spherical harmonics,
 implemented in SCALE3 ABSPACK scaling algorithm.
;
_exptl_crystal_colour colourless
_exptl_crystal_density_diffrn 2.758
_exptl_crystal_density_method 'not measured'
_exptl_crystal_description 'irregular fragment'
_exptl_crystal_F_000 398
_exptl_crystal_size_max 0.150
_exptl_crystal_size_mid 0.090
_exptl_crystal_size_min 0.015
_refine_diff_density_max 0.48
_refine_diff_density_min -0.454
_refine_diff_density_rms 0.113
_refine_ls_extinction_method none
_refine_ls_goodness_of_fit_ref 1.052
_refine_ls_hydrogen_treatment undef
_refine_ls_matrix_type full
_refine_ls_number_parameters 160
_refine_ls_number_reflns 2026
_refine_ls_number_restraints 0
_refine_ls_restrained_S_all 1.052
_refine_ls_R_factor_all 0.0385
_refine_ls_R_factor_gt 0.0279
_refine_ls_shift/su_max 0
_refine_ls_shift/su_mean 0
_refine_ls_structure_factor_coef Fsqd
_refine_ls_weighting_details 'calc w=1/[\s^2^(Fo^2^)+(0.0383P)^2^+0.1285P] where P=(Fo^2^+2Fc^2^)/3'
_refine_ls_weighting_scheme calc
_refine_ls_wR_factor_gt 0.0651
_refine_ls_wR_factor_ref 0.0682
_reflns_number_gt 1736
_reflns_number_total 2026
_reflns_threshold_expression >2\s(I)
_cod_data_source_file ic901762u_si_001.cif
_cod_data_source_block kristall_2
_cod_database_code 4303862

loop_
_symmetry_equiv_pos_as_xyz
'x, y, z'
'-x, -y, -z'

loop_
_atom_site_label
_atom_site_type_symbol
_atom_site_fract_x
_atom_site_fract_y
_atom_site_fract_z
_atom_site_U_iso_or_equiv
_atom_site_adp_type
_atom_site_occupancy
_atom_site_symmetry_multiplicity
_atom_site_calc_flag
_atom_site_refinement_flags
_atom_site_disorder_assembly
_atom_site_disorder_group
M1 Ca 0.33600(9) 0.21549(8) 0.18360(5) 0.00886(14) Uani 1 1 d . . .
M2 Ca 0.63165(8) 0.26933(8) -0.03958(5) 0.00912(14) Uani 1 1 d . . .
M3 K 0.25655(10) 0.29116(10) 0.56849(7) 0.01884(17) Uani 1 1 d . . .
Si1 Si 0.90126(11) -0.24039(11) 0.11242(7) 0.00606(17) Uani 1 1 d . . .
Si2 Si 0.82436(11) 0.09825(11) 0.25470(7) 0.00621(17) Uani 1 1 d . . .
Si3 Si 0.33729(11) -0.19901(11) 0.52903(7) 0.00713(17) Uani 1 1 d . . .
Si4 Si 0.12915(11) -0.46947(11) 0.25818(7) 0.00623(17) Uani 1 1 d . . .
O1 O 0.5 0 0.5 0.0250(8) Uani 1 2 d S . .
O2 O 0.1541(3) -0.3431(3) 0.39537(19) 0.0132(4) Uani 1 1 d . . .
O3 O 0.6119(3) 0.0898(3) 0.14856(18) 0.0094(4) Uani 1 1 d . . .
O4 O 0.1230(3) -0.1250(3) 0.08485(19) 0.0119(4) Uani 1 1 d . . .
O5 O 0.3266(3) 0.3103(3) -0.00183(18) 0.0100(4) Uani 1 1 d . . .
O6 O 0.8840(3) -0.1040(3) 0.23661(19) 0.0107(4) Uani 1 1 d . . .
O7 O 0.9138(3) 0.5450(3) 0.15506(18) 0.0088(4) Uani 1 1 d . . .
O8 O 0.0494(3) 0.2860(3) 0.26067(19) 0.0096(4) Uani 1 1 d . . .
O9 O 0.5327(3) 0.3129(3) 0.3924(2) 0.0167(5) Uani 1 1 d . . .
O10 O 0.6561(3) 0.4125(3) -0.21888(19) 0.0111(4) Uani 1 1 d . . .
O11 O 0.8100(3) 0.1185(3) 0.39832(18) 0.0109(4) Uani 1 1 d . . .

loop_
_atom_site_aniso_label
_atom_site_aniso_U_11
_atom_site_aniso_U_22
_atom_site_aniso_U_33
_atom_site_aniso_U_23
_atom_site_aniso_U_13
_atom_site_aniso_U_12
M1 0.0100(3) 0.0095(3) 0.0082(3) 0.0021(2) 0.0031(2) 0.0050(2)
M2 0.0082(3) 0.0096(3) 0.0096(3) 0.0015(2) 0.0037(2) 0.0030(2)
M3 0.0167(3) 0.0136(3) 0.0243(4) 0.0052(3) 0.0044(3) 0.0047(2)
Si1 0.0066(3) 0.0041(3) 0.0078(4) 0.0011(3) 0.0022(3) 0.0025(3)
Si2 0.0066(3) 0.0053(3) 0.0066(4) 0.0006(3) 0.0019(3) 0.0025(3)
Si3 0.0079(3) 0.0063(4) 0.0066(4) 0.0004(3) 0.0026(3) 0.0021(3)
Si4 0.0075(3) 0.0048(3) 0.0064(4) 0.0010(3) 0.0016(3) 0.0029(3)
O1 0.0280(17) 0.0164(16) 0.0249(19) 0.0032(14) 0.0167(15) -0.0047(13)
O2 0.0128(9) 0.0150(10) 0.0096(11) -0.0015(9) 0.0020(8) 0.0052(8)
O3 0.0077(9) 0.0101(9) 0.0094(11) 0.0013(8) 0.0009(8) 0.0038(7)
O4 0.0102(9) 0.0090(10) 0.0179(12) 0.0036(9) 0.0069(8) 0.0036(8)
O5 0.0087(9) 0.0104(9) 0.0099(11) 0.0028(8) 0.0017(8) 0.0031(7)
O6 0.0153(9) 0.0083(9) 0.0108(11) 0.0024(8) 0.0044(8) 0.0072(8)
O7 0.0099(9) 0.0057(9) 0.0090(10) 0.0012(8) 0.0001(7) 0.0030(7)
O8 0.0092(9) 0.0059(9) 0.0142(11) 0.0044(8) 0.0033(8) 0.0031(7)
O9 0.0231(11) 0.0176(11) 0.0113(12) 0.0002(9) 0.0017(9) 0.0139(9)
O10 0.0097(9) 0.0113(10) 0.0137(11) 0.0037(8) 0.0055(8) 0.0043(7)
O11 0.0140(9) 0.0152(10) 0.0080(11) 0.0033(8) 0.0050(8) 0.0097(8)

loop_
_atom_type_symbol
_atom_type_description
_atom_type_scat_dispersion_real
_atom_type_scat_dispersion_imag
_atom_type_scat_source
O O 0.0106 0.006 'International Tables Vol C Tables 4.2.6.8 and 6.1.1.4'
Si Si 0.0817 0.0704 'International Tables Vol C Tables 4.2.6.8 and 6.1.1.4'
K K 0.2009 0.2494 'International Tables Vol C Tables 4.2.6.8 and 6.1.1.4'
Ca Ca 0.2262 0.3064 'International Tables Vol C Tables 4.2.6.8 and 6.1.1.4'

loop_
_geom_angle_atom_site_label_1
_geom_angle_atom_site_label_2
_geom_angle_atom_site_label_3
_geom_angle
_geom_angle_site_symmetry_1
_geom_angle_site_symmetry_3
_geom_angle_publ_flag
O5 M1 O9 142.06(8) . . ?
O5 M1 O4 93.01(7) . . ?
O9 M1 O4 121.89(8) . . ?
O5 M1 O3 84.79(7) . . ?
O9 M1 O3 87.96(7) . . ?
O4 M1 O3 78.58(6) . . ?
O5 M1 O8 109.67(7) . . ?
O9 M1 O8 83.12(7) . . ?
O4 M1 O8 95.84(6) . . ?
O3 M1 O8 164.91(7) . . ?
O5 M1 O10 73.74(7) . 2_665 ?
O9 M1 O10 82.95(7) . 2_665 ?
O4 M1 O10 145.38(7) . 2_665 ?
O3 M1 O10 129.96(6) . 2_665 ?
O8 M1 O10 61.00(6) . 2_665 ?
O5 M1 Si4 90.50(5) . 1_565 ?
O9 M1 Si4 83.13(5) . 1_565 ?
O4 M1 Si4 122.34(5) . 1_565 ?
O3 M1 Si4 158.84(5) . 1_565 ?
O8 M1 Si4 31.19(4) . 1_565 ?
O10 M1 Si4 29.86(4) 2_665 1_565 ?
O5 M1 Si1 24.35(5) . 2_655 ?
O9 M1 Si1 160.84(6) . 2_655 ?
O4 M1 Si1 77.08(5) . 2_655 ?
O3 M1 Si1 99.45(5) . 2_655 ?
O8 M1 Si1 92.84(5) . 2_655 ?
O10 M1 Si1 78.74(5) 2_665 2_655 ?
O5 M1 Si1 105.82(5) . 1_455 ?
O9 M1 Si1 112.10(6) . 1_455 ?
O4 M1 Si1 23.55(5) . 1_455 ?
O3 M1 Si1 99.41(5) . 1_455 ?
O8 M1 Si1 73.00(5) . 1_455 ?
O10 M1 Si1 129.57(4) 2_665 1_455 ?
O5 M1 Si3 146.13(5) . 2_656 ?
O9 M1 Si3 21.22(5) . 2_656 ?
O4 M1 Si3 104.64(6) . 2_656 ?
O3 M1 Si3 71.09(5) . 2_656 ?
O8 M1 Si3 97.22(5) . 2_656 ?
O10 M1 Si3 103.64(5) 2_665 2_656 ?
O5 M1 M2 39.25(5) . . ?
O9 M1 M2 117.92(6) . . ?
O4 M1 M2 92.11(5) . . ?
O3 M1 M2 46.53(5) . . ?
O8 M1 M2 148.43(5) . . ?
O10 M1 M2 96.49(5) 2_665 . ?
O5 M1 Si2 101.51(5) . . ?
O9 M1 Si2 67.02(5) . . ?
O4 M1 Si2 90.28(5) . . ?
O3 M1 Si2 20.94(5) . . ?
O8 M1 Si2 147.79(5) . . ?
O10 M1 Si2 123.32(4) 2_665 . ?
O5 M2 O4 162.96(7) . 2_655 ?
O5 M2 O10 103.83(7) . . ?
O4 M2 O10 85.10(7) 2_655 . ?
O5 M2 O3 87.26(6) . 2_655 ?
O4 M2 O3 76.83(6) 2_655 2_655 ?
O10 M2 O3 99.72(7) . 2_655 ?
O5 M2 O7 95.04(6) . . ?
O4 M2 O7 96.33(6) 2_655 . ?
O10 M2 O7 106.23(6) . . ?
O3 M2 O7 152.54(7) 2_655 . ?
O5 M2 O3 79.51(6) . . ?
O4 M2 O3 90.93(7) 2_655 . ?
O10 M2 O3 175.55(6) . . ?
O3 M2 O3 77.37(7) 2_655 . ?
O7 M2 O3 76.17(6) . . ?
O5 M2 O5 67.54(7) . 2_665 ?
O4 M2 O5 129.49(6) 2_655 2_665 ?
O10 M2 O5 67.02(6) . 2_665 ?
O3 M2 O5 146.16(6) 2_655 2_665 ?
O7 M2 O5 56.55(6) . 2_665 ?
O3 M2 O5 117.25(6) . 2_665 ?
O5 M2 Si1 85.31(5) . 1_565 ?
O4 M2 Si1 110.59(5) 2_655 1_565 ?
O10 M2 Si1 81.84(5) . 1_565 ?
O3 M2 Si1 172.57(5) 2_655 1_565 ?
O7 M2 Si1 29.32(4) . 1_565 ?
O3 M2 Si1 101.48(5) . 1_565 ?
O5 M2 Si1 28.37(4) 2_665 1_565 ?
O5 M2 Si2 72.24(5) . 2_655 ?
O4 M2 Si2 94.92(5) 2_655 2_655 ?
O10 M2 Si2 82.90(5) . 2_655 ?
O3 M2 Si2 25.98(4) 2_655 2_655 ?
O7 M2 Si2 166.06(5) . 2_655 ?
O3 M2 Si2 95.46(4) . 2_655 ?
O5 M2 Si2 120.57(4) 2_665 2_655 ?
O5 M2 Si1 23.31(5) . 2_655 ?
O4 M2 Si1 146.99(5) 2_655 2_655 ?
O10 M2 Si1 88.46(5) . 2_655 ?
O3 M2 Si1 72.42(4) 2_655 2_655 ?
O7 M2 Si1 116.53(4) . 2_655 ?
O3 M2 Si1 93.81(4) . 2_655 ?
O5 M2 Si1 76.11(4) 2_665 2_655 ?
O5 M2 Si4 125.54(5) . 2_655 ?
O4 M2 Si4 65.77(5) 2_655 2_655 ?
O10 M2 Si4 22.70(4) . 2_655 ?
O3 M2 Si4 105.16(5) 2_655 2_655 ?
O7 M2 Si4 95.72(5) . 2_655 ?
O3 M2 Si4 154.64(4) . 2_655 ?
O5 M2 Si4 74.95(4) 2_665 2_655 ?
O5 M2 Si1 175.02(6) . 2_755 ?
O4 M2 Si1 21.08(5) 2_655 2_755 ?
O10 M2 Si1 71.48(5) . 2_755 ?
O3 M2 Si1 95.14(4) 2_655 2_755 ?
O7 M2 Si1 84.85(4) . 2_755 ?
O3 M2 Si1 105.26(4) . 2_755 ?
O5 M2 Si1 108.50(4) 2_665 2_755 ?
O9 M3 O11 156.76(7) 2_666 2_656 ?
O9 M3 O11 117.43(6) 2_666 1_455 ?
O11 M3 O11 85.77(6) 2_656 1_455 ?
O9 M3 O10 71.58(6) 2_666 1_556 ?
O11 M3 O10 85.37(6) 2_656 1_556 ?
O11 M3 O10 165.88(6) 1_455 1_556 ?
O9 M3 O6 121.75(6) 2_666 2_656 ?
O11 M3 O6 51.86(5) 2_656 2_656 ?
O11 M3 O6 90.46(6) 1_455 2_656 ?
O10 M3 O6 75.41(5) 1_556 2_656 ?
O9 M3 O9 78.34(6) 2_666 . ?
O11 M3 O9 98.54(6) 2_656 . ?
O11 M3 O9 103.83(6) 1_455 . ?
O10 M3 O9 88.36(6) 1_556 . ?
O6 M3 O9 146.55(6) 2_656 . ?
O9 M3 O2 92.54(6) 2_666 2_556 ?
O11 M3 O2 102.08(6) 2_656 2_556 ?
O11 M3 O2 50.89(5) 1_455 2_556 ?
O10 M3 O2 120.76(6) 1_556 2_556 ?
O6 M3 O2 65.76(6) 2_656 2_556 ?
O9 M3 O2 145.26(6) . 2_556 ?
O9 M3 O1 117.64(5) 2_666 . ?
O11 M3 O1 50.49(4) 2_656 . ?
O11 M3 O1 107.62(4) 1_455 . ?
O10 M3 O1 74.71(4) 1_556 . ?
O6 M3 O1 97.33(4) 2_656 . ?
O9 M3 O1 49.69(4) . . ?
O2 M3 O1 149.73(4) 2_556 . ?
O9 M3 O8 88.13(6) 2_666 . ?
O11 M3 O8 110.21(5) 2_656 . ?
O11 M3 O8 49.16(5) 1_455 . ?
O10 M3 O8 144.82(5) 1_556 . ?
O6 M3 O8 139.15(5) 2_656 . ?
O9 M3 O8 58.91(5) . . ?
O2 M3 O8 87.64(5) 2_556 . ?
O1 M3 O8 90.87(4) . . ?
O9 M3 Si3 90.80(5) 2_666 2_656 ?
O11 M3 Si3 78.03(4) 2_656 2_656 ?
O11 M3 Si3 119.09(4) 1_455 2_656 ?
O10 M3 Si3 69.57(4) 1_556 2_656 ?
O6 M3 Si3 120.21(4) 2_656 2_656 ?
O9 M3 Si3 26.94(4) . 2_656 ?
O2 M3 Si3 169.66(5) 2_556 2_656 ?
O1 M3 Si3 27.748(13) . 2_656 ?
O8 M3 Si3 82.69(4) . 2_656 ?
O9 M3 Si2 139.12(5) 2_666 2_656 ?
O11 M3 Si2 26.67(4) 2_656 2_656 ?
O11 M3 Si2 94.08(4) 1_455 2_656 ?
O10 M3 Si2 73.26(4) 1_556 2_656 ?
O6 M3 Si2 26.55(4) 2_656 2_656 ?
O9 M3 Si2 120.82(4) . 2_656 ?
O2 M3 Si2 87.89(4) 2_556 2_656 ?
O1 M3 Si2 71.151(18) . 2_656 ?
O8 M3 Si2 132.70(4) . 2_656 ?
O9 M3 Si3 23.27(5) 2_666 1_565 ?
O11 M3 Si3 179.55(5) 2_656 1_565 ?
O11 M3 Si3 94.18(4) 1_455 1_565 ?
O10 M3 Si3 94.60(4) 1_556 1_565 ?
O6 M3 Si3 127.70(4) 2_656 1_565 ?
O9 M3 Si3 81.90(4) . 1_565 ?
O2 M3 Si3 77.56(4) 2_556 1_565 ?
O1 M3 Si3 129.92(2) . 1_565 ?
O8 M3 Si3 70.05(4) . 1_565 ?
O5 Si1 O4 119.10(11) 2_655 1_655 ?
O5 Si1 O6 107.68(10) 2_655 . ?
O4 Si1 O6 110.56(10) 1_655 . ?
O5 Si1 O7 105.33(10) 2_655 1_545 ?
O4 Si1 O7 107.90(10) 1_655 1_545 ?
O6 Si1 O7 105.32(10) . 1_545 ?
O4 Si1 M1 83.57(8) 1_655 2_655 ?
O6 Si1 M1 121.68(8) . 2_655 ?
O7 Si1 M1 124.12(7) 1_545 2_655 ?
O5 Si1 M2 59.29(7) 2_655 1_545 ?
O4 Si1 M2 115.66(7) 1_655 1_545 ?
O6 Si1 M2 132.07(7) . 1_545 ?
O7 Si1 M2 48.83(7) 1_545 1_545 ?
M1 Si1 M2 76.44(2) 2_655 1_545 ?
O5 Si1 M1 126.56(8) 2_655 1_655 ?
O6 Si1 M1 75.63(7) . 1_655 ?
O7 Si1 M1 125.69(7) 1_545 1_655 ?
M1 Si1 M1 95.72(2) 2_655 1_655 ?
M2 Si1 M1 151.33(3) 1_545 1_655 ?
O4 Si1 M2 140.36(8) 1_655 2_655 ?
O6 Si1 M2 72.87(7) . 2_655 ?
O7 Si1 M2 108.95(7) 1_545 2_655 ?
M1 Si1 M2 63.853(19) 2_655 2_655 ?
M2 Si1 M2 79.57(2) 1_545 2_655 ?
M1 Si1 M2 122.14(2) 1_655 2_655 ?
O5 Si1 M2 119.45(8) 2_655 2_755 ?
O6 Si1 M2 130.36(7) . 2_755 ?
O7 Si1 M2 77.51(7) 1_545 2_755 ?
M1 Si1 M2 91.85(2) 2_655 2_755 ?
M2 Si1 M2 87.75(2) 1_545 2_755 ?
M1 Si1 M2 64.703(18) 1_655 2_755 ?
M2 Si1 M2 154.55(3) 2_655 2_755 ?
O3 Si2 O6 114.91(11) . . ?
O3 Si2 O11 115.17(10) . . ?
O6 Si2 O11 101.86(10) . . ?
O3 Si2 O8 112.85(11) . 1_655 ?
O6 Si2 O8 103.98(10) . 1_655 ?
O11 Si2 O8 106.86(10) . 1_655 ?
O6 Si2 M2 74.30(7) . 2_655 ?
O11 Si2 M2 112.41(7) . 2_655 ?
O8 Si2 M2 140.22(8) 1_655 2_655 ?
O3 Si2 M3 116.31(8) . 2_656 ?
O6 Si2 M3 52.99(7) . 2_656 ?
O11 Si2 M3 52.37(7) . 2_656 ?
O8 Si2 M3 130.82(8) 1_655 2_656 ?
M2 Si2 M3 80.77(2) 2_655 2_656 ?
O6 Si2 M1 137.08(7) . . ?
O11 Si2 M1 84.21(7) . . ?
O8 Si2 M1 114.89(7) 1_655 . ?
M2 Si2 M1 64.398(18) 2_655 . ?
M3 Si2 M1 107.04(2) 2_656 . ?
O3 Si2 M1 118.69(8) . 1_655 ?
O6 Si2 M1 69.36(7) . 1_655 ?
O11 Si2 M1 123.70(7) . 1_655 ?
M2 Si2 M1 117.34(2) 2_655 1_655 ?
M3 Si2 M1 112.04(2) 2_656 1_655 ?
M1 Si2 M1 140.65(3) . 1_655 ?
O3 Si2 M3 155.06(8) . 1_655 ?
O6 Si2 M3 88.84(7) . 1_655 ?
O11 Si2 M3 48.37(7) . 1_655 ?
O8 Si2 M3 65.19(7) 1_655 1_655 ?
M2 Si2 M3 151.80(3) 2_655 1_655 ?
M3 Si2 M3 71.04(2) 2_656 1_655 ?
M1 Si2 M3 123.04(2) . 1_655 ?
M1 Si2 M3 75.447(19) 1_655 1_655 ?
O9 Si3 O1 111.56(9) 2_656 . ?
O9 Si3 O2 113.72(11) 2_656 . ?
O1 Si3 O2 108.78(9) . . ?
O9 Si3 O11 113.09(11) 2_656 2_656 ?
O1 Si3 O11 106.34(8) . 2_656 ?
O2 Si3 O11 102.75(10) . 2_656 ?
O1 Si3 M1 100.72(3) . 2_656 ?
O2 Si3 M1 142.93(8) . 2_656 ?
O11 Si3 M1 89.57(8) 2_656 2_656 ?
O9 Si3 M3 62.11(8) 2_656 2_656 ?
O1 Si3 M3 67.20(3) . 2_656 ?
O2 Si3 M3 89.84(7) . 2_656 ?
O11 Si3 M3 167.28(8) 2_656 2_656 ?
M1 Si3 M3 81.22(2) 2_656 2_656 ?
O1 Si3 M3 144.29(4) . 1_545 ?
O2 Si3 M3 76.09(8) . 1_545 ?
O11 Si3 M3 106.87(8) 2_656 1_545 ?
M1 Si3 M3 66.87(2) 2_656 1_545 ?
M3 Si3 M3 77.62(2) 2_656 1_545 ?
O9 Si3 M3 139.17(8) 2_656 . ?
O1 Si3 M3 59.31(2) . . ?
O2 Si3 M3 106.45(8) . . ?
O11 Si3 M3 48.34(7) 2_656 . ?
M1 Si3 M3 107.73(2) 2_656 . ?
M3 Si3 M3 126.51(2) 2_656 . ?
M3 Si3 M3 155.21(3) 1_545 . ?
O9 Si3 M3 130.26(9) 2_656 2_556 ?
O1 Si3 M3 117.91(4) . 2_556 ?
O2 Si3 M3 54.46(7) . 2_556 ?
O11 Si3 M3 48.30(7) 2_656 2_556 ?
M1 Si3 M3 127.80(3) 2_656 2_556 ?
M3 Si3 M3 144.21(3) 2_656 2_556 ?
M3 Si3 M3 94.12(2) 1_545 2_556 ?
M3 Si3 M3 69.61(2) . 2_556 ?
O10 Si4 O2 115.96(10) 2_655 . ?
O10 Si4 O8 107.08(10) 2_655 1_545 ?
O2 Si4 O8 107.94(11) . 1_545 ?
O10 Si4 O7 115.23(11) 2_655 1_445 ?
O2 Si4 O7 106.41(10) . 1_445 ?
O8 Si4 O7 103.30(10) 1_545 1_445 ?
O10 Si4 M1 55.44(7) 2_655 1_545 ?
O2 Si4 M1 131.44(8) . 1_545 ?
O8 Si4 M1 51.75(7) 1_545 1_545 ?
O7 Si4 M1 120.45(7) 1_445 1_545 ?
O2 Si4 M2 126.12(8) . 2_655 ?
O8 Si4 M2 122.79(7) 1_545 2_655 ?
O7 Si4 M2 80.00(7) 1_445 2_655 ?
M1 Si4 M2 76.99(2) 1_545 2_655 ?
O2 Si4 M3 77.73(7) . 2_656 ?
O8 Si4 M3 100.62(7) 1_545 2_656 ?
O7 Si4 M3 152.89(7) 1_445 2_656 ?
M1 Si4 M3 66.71(2) 1_545 2_656 ?
M2 Si4 M3 76.42(2) 2_655 2_656 ?
Si3 O1 Si3 180.00(5) . 2_656 ?
Si3 O1 M3 94.95(3) . . ?
Si3 O1 M3 85.05(3) 2_656 . ?
Si3 O1 M3 85.05(3) . 2_656 ?
Si3 O1 M3 94.95(3) 2_656 2_656 ?
M3 O1 M3 180 . 2_656 ?
Si4 O2 Si3 142.23(13) . . ?
Si4 O2 M3 117.48(9) . 2_556 ?
Si3 O2 M3 99.79(9) . 2_556 ?
Si2 O3 M1 126.00(11) . . ?
Si2 O3 M2 110.86(10) . 2_655 ?
M1 O3 M2 98.85(6) . 2_655 ?
Si2 O3 M2 123.00(10) . . ?
M1 O3 M2 90.81(6) . . ?
M2 O3 M2 102.63(7) 2_655 . ?
Si1 O4 M1 120.78(10) 1_455 . ?
Si1 O4 M2 126.73(10) 1_455 2_655 ?
M1 O4 M2 105.72(7) . 2_655 ?
Si1 O5 M1 119.92(10) 2_655 . ?
Si1 O5 M2 121.30(11) 2_655 . ?
M1 O5 M2 102.99(8) . . ?
Si1 O5 M2 92.34(8) 2_655 2_665 ?
M1 O5 M2 106.87(7) . 2_665 ?
M2 O5 M2 112.46(7) . 2_665 ?
Si2 O6 Si1 132.32(13) . . ?
Si2 O6 M3 100.46(9) . 2_656 ?
Si1 O6 M3 121.55(9) . 2_656 ?
Si4 O7 Si1 124.76(11) 1_665 1_565 ?
Si4 O7 M2 127.58(9) 1_665 . ?
Si1 O7 M2 101.84(9) 1_565 . ?
Si2 O8 Si4 138.30(12) 1_455 1_565 ?
Si2 O8 M1 120.88(10) 1_455 . ?
Si4 O8 M1 97.06(8) 1_565 . ?
Si2 O8 M3 88.40(8) 1_455 . ?
Si4 O8 M3 103.21(9) 1_565 . ?
M1 O8 M3 98.86(6) . . ?
Si3 O9 M1 127.17(11) 2_656 . ?
Si3 O9 M3 115.15(11) 2_656 2_666 ?
M1 O9 M3 104.46(8) . 2_666 ?
Si3 O9 M3 90.95(10) 2_656 . ?
M1 O9 M3 114.37(8) . . ?
M3 O9 M3 101.66(6) 2_666 . ?
Si4 O10 M2 121.72(11) 2_655 . ?
Si4 O10 M1 94.71(9) 2_655 2_665 ?
M2 O10 M1 112.01(7) . 2_665 ?
Si4 O10 M3 113.55(10) 2_655 1_554 ?
M2 O10 M3 117.42(7) . 1_554 ?
M1 O10 M3 89.18(6) 2_665 1_554 ?
Si2 O11 Si3 134.69(13) . 2_656 ?
Si2 O11 M3 100.96(9) . 2_656 ?
Si3 O11 M3 106.44(9) 2_656 2_656 ?
Si2 O11 M3 106.62(9) . 1_655 ?
Si3 O11 M3 106.55(9) 2_656 1_655 ?
M3 O11 M3 94.23(6) 2_656 1_655 ?

loop_
_geom_bond_atom_site_label_1
_geom_bond_atom_site_label_2
_geom_bond_distance
_geom_bond_site_symmetry_2
_geom_bond_publ_flag
M1 O5 2.251(2) . ?
M1 O9 2.262(2) . ?
M1 O4 2.3230(19) . ?
M1 O3 2.4272(18) . ?
M1 O8 2.4965(19) . ?
M1 O10 2.607(2) 2_665 ?
M2 O5 2.3254(19) . ?
M2 O4 2.3565(19) 2_655 ?
M2 O10 2.376(2) . ?
M2 O3 2.4838(19) 2_655 ?
M2 O7 2.5695(19) . ?
M2 O3 2.599(2) . ?
M2 O5 2.8746(19) 2_665 ?
M3 O9 2.623(2) 2_666 ?
M3 O11 2.879(2) 2_656 ?
M3 O11 2.884(2) 1_455 ?
M3 O10 2.895(2) 1_556 ?
M3 O6 2.898(2) 2_656 ?
M3 O9 3.047(2) . ?
M3 O2 3.058(2) 2_556 ?
M3 O1 3.1900(7) . ?
M3 O8 3.358(2) . ?
Si1 O5 1.5887(19) 2_655 ?
Si1 O4 1.5916(19) 1_655 ?
Si1 O6 1.655(2) . ?
Si1 O7 1.672(2) 1_545 ?
Si2 O3 1.5904(19) . ?
Si2 O6 1.6222(19) . ?
Si2 O11 1.631(2) . ?
Si2 O8 1.6455(19) 1_655 ?
Si3 O9 1.562(2) 2_656 ?
Si3 O1 1.6111(7) . ?
Si3 O2 1.633(2) . ?
Si3 O11 1.6419(19) 2_656 ?
Si4 O10 1.5759(19) 2_655 ?
Si4 O2 1.625(2) . ?
Si4 O8 1.6464(19) 1_545 ?
Si4 O7 1.6522(19) 1_445 ?
O1 Si3 1.6111(7) 2_656 ?
O1 M3 3.1900(7) 2_656 ?
O2 M3 3.058(2) 2_556 ?
O3 M2 2.4838(19) 2_655 ?
O4 Si1 1.5916(19) 1_455 ?
O4 M2 2.3565(19) 2_655 ?
O5 Si1 1.5887(19) 2_655 ?
O5 M2 2.8746(19) 2_665 ?
O6 M3 2.898(2) 2_656 ?
O7 Si4 1.6522(19) 1_665 ?
O7 Si1 1.672(2) 1_565 ?
O8 Si2 1.6455(19) 1_455 ?
O8 Si4 1.6464(19) 1_565 ?
O9 Si3 1.562(2) 2_656 ?
O9 M3 2.623(2) 2_666 ?
O10 Si4 1.5759(19) 2_655 ?
O10 M1 2.607(2) 2_665 ?
O10 M3 2.895(2) 1_554 ?
O11 Si3 1.6419(19) 2_656 ?
O11 M3 2.879(2) 2_656 ?
O11 M3 2.884(2) 1_655 ?
